data_2228687
loop_
_publ_author_name
'Xu, Cheng-Bi'
'Wang, Zong-Gui'
'Nan, Yi'
'Yuan, Ling'
'Wang, Rong'
'Zhang, Shu-Xiang'

_publ_section_title
;
 2-Fluoro-<i>N</i>'-(2-hydroxybenzylidene)benzohydrazide
;
_journal_coeditor_code CV5010
_journal_issue 1
_journal_name_full 'Acta Crystallographica Section E'
_journal_page_first o69
_journal_paper_doi 10.1107/S1600536810050841
_journal_volume 67
_journal_year 2011
_chemical_formula_iupac 'C14 H11 F N2 O2'
_chemical_formula_moiety 'C14 H11 F N2 O2'
_chemical_formula_sum 'C14 H11 F N2 O2'
_chemical_formula_weight 258.25
_chemical_name_systematic
;
2-Fluoro-<i>N</i>'-(2-hydroxybenzylidene)benzohydrazide
;
_space_group_IT_number 14
_symmetry_cell_setting monoclinic
_symmetry_space_group_name_Hall '-P 2ybc'
_symmetry_space_group_name_H-M 'P 1 21/c 1'
_atom_sites_solution_hydrogens geom
_atom_sites_solution_primary direct
_atom_sites_solution_secondary difmap
_audit_creation_method SHELXL-97
_cell_angle_alpha 90.00
_cell_angle_beta 98.150(3)
_cell_angle_gamma 90.00
_cell_formula_units_Z 4
_cell_length_a 10.661(3)
_cell_length_b 13.515(3)
_cell_length_c 8.998(3)
_cell_measurement_reflns_used 620
_cell_measurement_temperature 298(2)
_cell_measurement_theta_max 24.3
_cell_measurement_theta_min 2.4
_cell_volume 1283.4(6)
_computing_cell_refinement 'SAINT (Bruker, 1998)'
_computing_data_collection 'SMART (Bruker, 1998)'
_computing_data_reduction 'SAINT (Bruker, 1998)'
_computing_molecular_graphics 'SHELXTL (Sheldrick, 2008)'
_computing_publication_material 'SHELXTL (Sheldrick, 2008)'
_computing_structure_refinement 'SHELXL97 (Sheldrick, 2008)'
_computing_structure_solution 'SHELXS97 (Sheldrick, 2008)'
_diffrn_ambient_temperature 298(2)
_diffrn_measured_fraction_theta_full 0.953
_diffrn_measured_fraction_theta_max 0.953
_diffrn_measurement_device_type 'Bruker SMART CCD area-detector'
_diffrn_measurement_method \w
_diffrn_radiation_monochromator graphite
_diffrn_radiation_source 'fine-focus sealed tube'
_diffrn_radiation_type MoK\a
_diffrn_radiation_wavelength 0.71073
_diffrn_reflns_av_R_equivalents 0.0664
_diffrn_reflns_av_sigmaI/netI 0.1006
_diffrn_reflns_limit_h_max 11
_diffrn_reflns_limit_h_min -13
_diffrn_reflns_limit_k_max 15
_diffrn_reflns_limit_k_min -17
_diffrn_reflns_limit_l_max 10
_diffrn_reflns_limit_l_min -11
_diffrn_reflns_number 6829
_diffrn_reflns_theta_full 27.00
_diffrn_reflns_theta_max 27.00
_diffrn_reflns_theta_min 2.45
_diffrn_standards_number 0
_exptl_absorpt_coefficient_mu 0.101
_exptl_absorpt_correction_T_max 0.9831
_exptl_absorpt_correction_T_min 0.9801
_exptl_absorpt_correction_type multi-scan
_exptl_absorpt_process_details '(SADABS; Sheldrick, 1996)'
_exptl_crystal_colour colourless
_exptl_crystal_density_diffrn 1.337
_exptl_crystal_density_method 'not measured'
_exptl_crystal_description block
_exptl_crystal_F_000 536
_exptl_crystal_size_max 0.20
_exptl_crystal_size_mid 0.20
_exptl_crystal_size_min 0.17
_refine_diff_density_max 0.368
_refine_diff_density_min -0.181
_refine_ls_extinction_method none
_refine_ls_goodness_of_fit_ref 0.965
_refine_ls_hydrogen_treatment constr
_refine_ls_matrix_type full
_refine_ls_number_parameters 180
_refine_ls_number_reflns 2675
_refine_ls_number_restraints 1
_refine_ls_restrained_S_all 0.965
_refine_ls_R_factor_all 0.1724
_refine_ls_R_factor_gt 0.0642
_refine_ls_shift/su_max 0.000
_refine_ls_shift/su_mean 0.000
_refine_ls_structure_factor_coef Fsqd
_refine_ls_weighting_details 'calc w=1/[\s^2^(Fo^2^)+(0.0776P)^2^] where P=(Fo^2^+2Fc^2^)/3'
_refine_ls_weighting_scheme calc
_refine_ls_wR_factor_gt 0.1481
_refine_ls_wR_factor_ref 0.1977
_reflns_number_gt 1093
_reflns_number_total 2675
_reflns_threshold_expression I>2\s(I)
_cod_data_source_file cv5010.cif
_cod_data_source_block I
_cod_original_sg_symbol_H-M 'P 21/c'
_cod_database_code 2228687
_cod_database_fobs_code 2228687

loop_
_symmetry_equiv_pos_as_xyz
'x, y, z'
'-x, y+1/2, -z+1/2'
'-x, -y, -z'
'x, -y-1/2, z-1/2'

loop_
_atom_site_type_symbol
_atom_site_label
_atom_site_fract_x
_atom_site_fract_y
_atom_site_fract_z
_atom_site_U_iso_or_equiv
_atom_site_adp_type
_atom_site_calc_flag
_atom_site_refinement_flags
_atom_site_occupancy
_atom_site_disorder_assembly
_atom_site_disorder_group
N N1 0.7863(3) 0.15833(19) 1.0481(3) 0.0527(8) Uani d . 1 . .
N N2 0.7326(3) 0.23495(19) 0.9579(3) 0.0576(8) Uani d . 1 . .
H H2 0.7179 0.2280 0.8620 0.069 Uiso calc . 1 . .
O O1 0.9198(3) 0.08661(17) 1.2936(2) 0.0711(8) Uani d . 1 . .
H H1 0.8803 0.1289 1.2408 0.107 Uiso calc R 1 . .
O O2 0.7248(2) 0.33336(17) 1.1581(2) 0.0712(8) Uani d . 1 . .
C C1 0.8526(3) -0.0093(2) 1.0701(3) 0.0506(9) Uani d . 1 . .
C C2 0.9105(3) -0.0011(2) 1.2207(4) 0.0527(9) Uani d . 1 . .
C C3 0.9606(3) -0.0842(3) 1.2979(4) 0.0717(11) Uani d . 1 . .
H H3 1.0004 -0.0782 1.3964 0.086 Uiso calc R 1 . .
C C4 0.9518(4) -0.1747(3) 1.2298(5) 0.0804(12) Uani d . 1 . .
H H4 0.9841 -0.2300 1.2835 0.096 Uiso calc R 1 . .
C C5 0.8961(4) -0.1856(3) 1.0833(5) 0.0809(12) Uani d . 1 . .
H H5 0.8911 -0.2477 1.0382 0.097 Uiso calc R 1 . .
C C6 0.8476(3) -0.1033(3) 1.0036(4) 0.0692(11) Uani d . 1 . .
H H6 0.8111 -0.1104 0.9040 0.083 Uiso calc R 1 . .
C C7 0.7984(3) 0.0748(2) 0.9849(3) 0.0554(9) Uani d . 1 . .
H H7 0.7720 0.0681 0.8824 0.067 Uiso calc R 1 . .
C C8 0.7038(3) 0.3200(2) 1.0222(3) 0.0499(9) Uani d . 1 . .
C C9 0.6465(3) 0.3994(2) 0.9199(3) 0.0511(9) Uani d . 1 . .
C C11 0.5089(4) 0.4606(4) 0.7014(4) 0.0849(13) Uani d . 1 . .
H H11 0.4522 0.4476 0.6152 0.102 Uiso calc R 1 . .
C C12 0.5415(4) 0.5549(4) 0.7403(5) 0.0922(14) Uani d . 1 . .
H H12 0.5064 0.6068 0.6805 0.111 Uiso calc R 1 . .
C C13 0.6252(3) 0.5749(2) 0.8661(3) 0.0853(13) Uani d . 1 . .
H H13 0.6484 0.6397 0.8912 0.102 Uiso calc R 1 . .
C C10 0.5613(3) 0.3835(2) 0.7917(3) 0.0668(10) Uani d . 1 . .
H H10 0.5381 0.3188 0.7649 0.080 Uiso d PR 0.283(5) A 1
F F1' 0.7513(8) 0.5218(5) 1.0737(9) 0.100(4) Uani d PD 0.283(5) A 1
C C14 0.6747(4) 0.4973(3) 0.9556(4) 0.0670(10) Uani d . 1 . .
H H14A 0.7291 0.5114 1.0432 0.080 Uiso calc PR 0.717(5) A 2
F F1 0.5221(3) 0.2946(2) 0.7509(3) 0.0909(14) Uani d PD 0.717(5) A 2

loop_
_atom_site_aniso_label
_atom_site_aniso_U_11
_atom_site_aniso_U_22
_atom_site_aniso_U_33
_atom_site_aniso_U_12
_atom_site_aniso_U_13
_atom_site_aniso_U_23
N1 0.0652(19) 0.0501(16) 0.0403(15) 0.0014(14) -0.0004(13) 0.0089(14)
N2 0.081(2) 0.0543(17) 0.0348(14) 0.0059(15) -0.0007(14) 0.0064(13)
O1 0.092(2) 0.0656(16) 0.0514(14) 0.0041(14) -0.0058(13) -0.0005(12)
O2 0.098(2) 0.0753(17) 0.0376(13) 0.0060(13) 0.0017(12) -0.0036(12)
C1 0.056(2) 0.051(2) 0.0455(19) -0.0016(16) 0.0106(16) 0.0028(16)
C2 0.054(2) 0.055(2) 0.050(2) 0.0039(17) 0.0106(17) 0.0028(17)
C3 0.074(3) 0.078(3) 0.060(2) 0.022(2) 0.0000(19) 0.012(2)
C4 0.097(3) 0.066(3) 0.081(3) 0.027(2) 0.023(3) 0.020(2)
C5 0.105(3) 0.055(2) 0.085(3) 0.010(2) 0.022(3) -0.003(2)
C6 0.086(3) 0.062(2) 0.059(2) 0.001(2) 0.006(2) -0.0040(19)
C7 0.067(2) 0.059(2) 0.0388(18) -0.0080(18) -0.0002(16) 0.0029(17)
C8 0.063(2) 0.050(2) 0.0355(18) -0.0019(16) 0.0023(16) 0.0002(15)
C9 0.059(2) 0.058(2) 0.0383(17) 0.0054(17) 0.0115(16) 0.0036(15)
C11 0.089(3) 0.104(4) 0.059(2) 0.041(3) -0.001(2) 0.011(2)
C12 0.105(4) 0.090(4) 0.087(3) 0.040(3) 0.031(3) 0.030(3)
C13 0.101(4) 0.059(3) 0.100(3) 0.009(2) 0.025(3) 0.008(2)
C10 0.075(3) 0.074(3) 0.050(2) 0.005(2) 0.005(2) -0.0020(19)
F1' 0.115(7) 0.075(6) 0.097(7) -0.002(5) -0.025(5) -0.006(5)
C14 0.076(3) 0.062(2) 0.064(2) 0.006(2) 0.013(2) 0.001(2)
F1 0.096(3) 0.074(2) 0.088(2) 0.0046(17) -0.0376(18) -0.0071(17)

loop_
_atom_type_symbol
_atom_type_description
_atom_type_scat_dispersion_real
_atom_type_scat_dispersion_imag
_atom_type_scat_source
C C 0.0033 0.0016 'International Tables Vol C Tables 4.2.6.8 and 6.1.1.4'
H H 0.0000 0.0000 'International Tables Vol C Tables 4.2.6.8 and 6.1.1.4'
N N 0.0061 0.0033 'International Tables Vol C Tables 4.2.6.8 and 6.1.1.4'
O O 0.0106 0.0060 'International Tables Vol C Tables 4.2.6.8 and 6.1.1.4'
F F 0.0171 0.0103 'International Tables Vol C Tables 4.2.6.8 and 6.1.1.4'

loop_
_geom_angle_atom_site_label_1
_geom_angle_atom_site_label_2
_geom_angle_atom_site_label_3
_geom_angle_site_symmetry_1
_geom_angle_site_symmetry_3
_geom_angle
_geom_angle_publ_flag
C7 N1 N2 . . 117.2(2) ?
C8 N2 N1 . . 119.2(2) ?
C8 N2 H2 . . 120.4 ?
N1 N2 H2 . . 120.4 ?
C2 O1 H1 . . 109.5 ?
C6 C1 C2 . . 117.8(3) ?
C6 C1 C7 . . 119.9(3) ?
C2 C1 C7 . . 122.4(3) ?
O1 C2 C3 . . 118.1(3) ?
O1 C2 C1 . . 121.8(3) ?
C3 C2 C1 . . 120.1(3) ?
C4 C3 C2 . . 120.2(3) ?
C4 C3 H3 . . 119.9 ?
C2 C3 H3 . . 119.9 ?
C3 C4 C5 . . 121.3(4) ?
C3 C4 H4 . . 119.3 ?
C5 C4 H4 . . 119.3 ?
C4 C5 C6 . . 119.3(4) ?
C4 C5 H5 . . 120.4 ?
C6 C5 H5 . . 120.4 ?
C5 C6 C1 . . 121.3(3) ?
C5 C6 H6 . . 119.4 ?
C1 C6 H6 . . 119.4 ?
N1 C7 C1 . . 121.1(3) ?
N1 C7 H7 . . 119.5 ?
C1 C7 H7 . . 119.5 ?
O2 C8 N2 . . 122.4(3) ?
O2 C8 C9 . . 120.8(3) ?
N2 C8 C9 . . 116.8(3) ?
C10 C9 C14 . . 116.0(3) ?
C10 C9 C8 . . 124.6(3) ?
C14 C9 C8 . . 119.3(3) ?
C12 C11 C10 . . 119.2(4) ?
C12 C11 H11 . . 120.4 ?
C10 C11 H11 . . 120.4 ?
C11 C12 C13 . . 120.9(4) ?
C11 C12 H12 . . 119.5 ?
C13 C12 H12 . . 119.5 ?
C12 C13 C14 . . 119.0(3) ?
C12 C13 H13 . . 120.5 ?
C14 C13 H13 . . 120.5 ?
F1 C10 C9 . . 121.6(3) ?
F1 C10 C11 . . 116.1(3) ?
C9 C10 C11 . . 122.3(3) ?
C9 C10 H10 . . 118.9 ?
C11 C10 H10 . . 118.9 ?
F1' C14 C13 . . 115.6(5) ?
F1' C14 C9 . . 121.9(5) ?
C13 C14 C9 . . 122.5(4) ?
C13 C14 H14A . . 118.7 ?
C9 C14 H14A . . 118.7 ?

loop_
_geom_bond_atom_site_label_1
_geom_bond_atom_site_label_2
_geom_bond_site_symmetry_2
_geom_bond_distance
_geom_bond_publ_flag
N1 C7 . 1.278(4) ?
N1 N2 . 1.389(3) ?
N2 C8 . 1.342(4) ?
N2 H2 . 0.8600 ?
O1 C2 . 1.351(4) ?
O1 H1 . 0.8200 ?
O2 C8 . 1.225(3) ?
C1 C6 . 1.402(4) ?
C1 C2 . 1.412(4) ?
C1 C7 . 1.445(4) ?
C2 C3 . 1.387(4) ?
C3 C4 . 1.366(5) ?
C3 H3 . 0.9300 ?
C4 C5 . 1.375(5) ?
C4 H4 . 0.9300 ?
C5 C6 . 1.384(5) ?
C5 H5 . 0.9300 ?
C6 H6 . 0.9300 ?
C7 H7 . 0.9300 ?
C8 C9 . 1.487(4) ?
C9 C10 . 1.381(4) ?
C9 C14 . 1.384(5) ?
C11 C12 . 1.354(5) ?
C11 C10 . 1.389(4) ?
C11 H11 . 0.9300 ?
C12 C13 . 1.365(5) ?
C12 H12 . 0.9300 ?
C13 C14 . 1.380(4) ?
C13 H13 . 0.9300 ?
C10 F1 . 1.307(4) ?
C10 H10 . 0.9300 ?
F1' C14 . 1.288(7) ?
C14 H14A . 0.9300 ?

loop_
_geom_hbond_atom_site_label_D
_geom_hbond_atom_site_label_H
_geom_hbond_atom_site_label_A
_geom_hbond_site_symmetry_A
_geom_hbond_distance_DH
_geom_hbond_distance_HA
_geom_hbond_distance_DA
_geom_hbond_angle_DHA
O1 H1 N1 . 0.82 1.92 2.637(3) 145.9
N2 H2 O2 4_565 0.86 2.02 2.841(3) 158.4
